data_4315910
loop_
_publ_author_name
'Andr\'es G. Algarra'
'Manuel G. Basallote'
'M. Jes\'us Fern\'andez-Trujillo'
'Marta Feliz'
'Eva Guillam\'on'
'Rosa Llusar'
'Ivan Sorribes'
'Cristian Vicent'

_publ_contact_author 'Rosa Llusar'
_publ_contact_author_address
;
 Departament de Qu\'imica F\'isica i Anal\'itica, Universitat Jaume I,  
 Av. Sos Baynat s/n,  12071 Castell\'o de la Plana, Spain.
;
_publ_contact_author_email llusar@exp.uji.es
_publ_contact_author_phone '+34 964 728086'
_publ_section_title
;
 Chiral [Mo3S4H3(diphosphine)3]+ Hydrido Clusters and Study of the Effect
 of the Metal Atom on the Kinetics of the Acid-Assisted Substitution of
 the Coordinated Hydride: Mo vs W
;
_journal_name_full 'Inorganic Chemistry'
_journal_page_first 5935
_journal_page_last 5942
_journal_paper_doi 10.1021/ic100381u
_journal_volume 49
_journal_year 2010
_chemical_absolute_configuration syn
_chemical_formula_sum 'C42 H84 Br P6 S4 W3'
_chemical_formula_weight 1534.61
_chemical_name_systematic
; 
 ? 
;
_space_group_IT_number 146
_symmetry_cell_setting hexagonal
_symmetry_Int_Tables_number 146
_symmetry_space_group_name_Hall 'R 3'
_symmetry_space_group_name_H-M 'R 3 :H'
_atom_sites_solution_hydrogens geom
_atom_sites_solution_primary direct
_atom_sites_solution_secondary difmap
_audit_creation_method SHELXL-97
_cell_angle_alpha 90.00
_cell_angle_beta 90.00
_cell_angle_gamma 120.00
_cell_formula_units_Z 3
_cell_length_a 14.9636(10)
_cell_length_b 14.9636(10)
_cell_length_c 23.254(3)
_cell_measurement_reflns_used 4154
_cell_measurement_temperature 293(2)
_cell_measurement_theta_max 30.52
_cell_measurement_theta_min 2.35
_cell_volume 4509.2(7)
_computing_cell_refinement 'Bruker SMART'
_computing_data_collection 'Bruker SMART'
_computing_data_reduction 'Bruker SAINT'
_computing_molecular_graphics 'Bruker SHELXTL'
_computing_publication_material 'Bruker SHELXTL'
_computing_structure_refinement 'SHELXL-97 (Sheldrick, 1997)'
_computing_structure_solution 'SHELXS-97 (Sheldrick, 1990)'
_diffrn_ambient_temperature 293(2)
_diffrn_measured_fraction_theta_full 0.982
_diffrn_measured_fraction_theta_max 0.982
_diffrn_measurement_device_type 'CCD area detector'
_diffrn_measurement_method 'phi and omega scans'
_diffrn_radiation_monochromator graphite
_diffrn_radiation_source 'fine-focus sealed tube'
_diffrn_radiation_type MoK\a
_diffrn_radiation_wavelength 0.71073
_diffrn_reflns_av_R_equivalents 0.0275
_diffrn_reflns_av_sigmaI/netI 0.0428
_diffrn_reflns_limit_h_max 13
_diffrn_reflns_limit_h_min -18
_diffrn_reflns_limit_k_max 18
_diffrn_reflns_limit_k_min -14
_diffrn_reflns_limit_l_max 28
_diffrn_reflns_limit_l_min -28
_diffrn_reflns_number 8163
_diffrn_reflns_theta_full 25.99
_diffrn_reflns_theta_max 25.99
_diffrn_reflns_theta_min 1.80
_exptl_absorpt_coefficient_mu 6.714
_exptl_absorpt_correction_T_max 1.00000
_exptl_absorpt_correction_T_min 0.758613
_exptl_absorpt_correction_type multi-scan
_exptl_absorpt_process_details 'Bruker SADABS'
_exptl_crystal_colour pink
_exptl_crystal_density_diffrn 1.695
_exptl_crystal_density_method 'not measured'
_exptl_crystal_description prism
_exptl_crystal_F_000 2241
_exptl_crystal_size_max 0.2
_exptl_crystal_size_mid 0.18
_exptl_crystal_size_min 0.14
_refine_diff_density_max 1.646
_refine_diff_density_min -1.041
_refine_diff_density_rms 0.146
_refine_ls_abs_structure_details 'Flack H D (1983), Acta Cryst. A39, 876-881'
_refine_ls_abs_structure_Flack 0.043(13)
_refine_ls_extinction_method none
_refine_ls_goodness_of_fit_ref 1.056
_refine_ls_hydrogen_treatment constr
_refine_ls_matrix_type full
_refine_ls_number_parameters 169
_refine_ls_number_reflns 3780
_refine_ls_number_restraints 2
_refine_ls_restrained_S_all 1.056
_refine_ls_R_factor_all 0.0350
_refine_ls_R_factor_gt 0.0301
_refine_ls_shift/su_max 0.001
_refine_ls_shift/su_mean 0.000
_refine_ls_structure_factor_coef Fsqd
_refine_ls_weighting_details 'calc w=1/[\s^2^(Fo^2^)+(0.0558P)^2^+0.0094P] where P=(Fo^2^+2Fc^2^)/3'
_refine_ls_weighting_scheme calc
_refine_ls_wR_factor_gt 0.0820
_refine_ls_wR_factor_ref 0.0863
_reflns_number_gt 3552
_reflns_number_total 3780
_reflns_threshold_expression >2sigma(I)
_cod_data_source_file ic100381u_si_001_3.cif
_cod_data_source_block '[4]Br'
_cod_depositor_comments
;
The following automatic conversions were performed:

'_symmetry_cell_setting' value 'Hexagonal' changed to 'hexagonal'
according to the built-in table from CIF Core dictionary named
'cif_core.dic' version 2.4.1 from 2010-06-29.

Automatic conversion script
Id: cif_fix_values 1646 2011-03-28 12:23:43Z adriana 
;
_cod_original_sg_symbol_Hall R3
_cod_original_sg_symbol_H-M 'R 3'
_cod_database_code 4315910

loop_
_symmetry_equiv_pos_as_xyz
'x, y, z'
'-y, x-y, z'
'-x+y, -x, z'
'x+2/3, y+1/3, z+1/3'
'-y+2/3, x-y+1/3, z+1/3'
'-x+y+2/3, -x+1/3, z+1/3'
'x+1/3, y+2/3, z+2/3'
'-y+1/3, x-y+2/3, z+2/3'
'-x+y+1/3, -x+2/3, z+2/3'

loop_
_atom_site_label
_atom_site_type_symbol
_atom_site_fract_x
_atom_site_fract_y
_atom_site_fract_z
_atom_site_U_iso_or_equiv
_atom_site_adp_type
_atom_site_occupancy
_atom_site_symmetry_multiplicity
_atom_site_calc_flag
_atom_site_refinement_flags
_atom_site_disorder_assembly
_atom_site_disorder_group
W1 W 0.38430(2) 0.78971(2) 0.05733(3) 0.02860(10) Uani 1 1 d . . .
S1 S 0.3333 0.6667 -0.01739(15) 0.0346(7) Uani 1 3 d S . .
S2 S 0.49858(17) 0.76258(15) 0.11403(9) 0.0351(4) Uani 1 1 d . . .
P1 P 0.44346(18) 0.95813(17) 0.10635(10) 0.0385(5) Uani 1 1 d . . .
P2 P 0.53755(18) 0.90941(17) -0.00544(10) 0.0392(5) Uani 1 1 d . . .
C1 C 0.3627(13) 1.0683(13) 0.0429(7) 0.095(5) Uani 1 1 d . . .
H1A H 0.3456 1.0205 0.0116 0.142 Uiso 1 1 calc R . .
H1B H 0.4314 1.1252 0.0376 0.142 Uiso 1 1 calc R . .
H1C H 0.3148 1.0933 0.0437 0.142 Uiso 1 1 calc R . .
C2 C 0.3568(9) 1.0136(8) 0.0999(5) 0.058(3) Uani 1 1 d . . .
H2 H 0.2856 0.9571 0.1046 0.070 Uiso 1 1 calc R . .
C3 C 0.3833(13) 1.0831(11) 0.1515(6) 0.083(4) Uani 1 1 d D . .
H3A H 0.4458 1.1482 0.1443 0.100 Uiso 1 1 calc R . .
H3B H 0.3278 1.0971 0.1595 0.100 Uiso 1 1 calc R . .
C4 C 0.398(2) 1.0310(17) 0.1999(6) 0.130(8) Uani 1 1 d D . .
H4A H 0.3311 0.9793 0.2144 0.156 Uiso 1 1 calc R . .
H4B H 0.4331 1.0808 0.2304 0.156 Uiso 1 1 calc R . .
C5 C 0.4592(9) 0.9801(8) 0.1851(4) 0.060(3) Uani 1 1 d . . .
H5 H 0.5320 1.0294 0.1928 0.072 Uiso 1 1 calc R . .
C6 C 0.4281(15) 0.8866(11) 0.2219(5) 0.089(5) Uani 1 1 d . . .
H6A H 0.4710 0.8576 0.2131 0.134 Uiso 1 1 calc R . .
H6B H 0.3573 0.8364 0.2145 0.134 Uiso 1 1 calc R . .
H6C H 0.4362 0.9062 0.2617 0.134 Uiso 1 1 calc R . .
C7 C 0.5709(8) 1.0566(7) 0.0792(5) 0.056(3) Uani 1 1 d . . .
H7A H 0.5810 1.1248 0.0865 0.067 Uiso 1 1 calc R . .
H7B H 0.6246 1.0507 0.0993 0.067 Uiso 1 1 calc R . .
C8 C 0.5783(9) 1.0423(7) 0.0151(5) 0.055(3) Uani 1 1 d . . .
H8A H 0.6492 1.0865 0.0030 0.066 Uiso 1 1 calc R . .
H8B H 0.5360 1.0643 -0.0051 0.066 Uiso 1 1 calc R . .
C9 C 0.7305(10) 0.9407(14) 0.0401(6) 0.090(5) Uani 1 1 d . . .
H9A H 0.6967 0.9098 0.0757 0.135 Uiso 1 1 calc R . .
H9B H 0.7564 1.0137 0.0415 0.135 Uiso 1 1 calc R . .
H9C H 0.7868 0.9282 0.0341 0.135 Uiso 1 1 calc R . .
C10 C 0.6574(7) 0.8960(8) -0.0068(5) 0.055(3) Uani 1 1 d . . .
H10 H 0.6333 0.8219 -0.0067 0.066 Uiso 1 1 calc R . .
C11 C 0.6979(10) 0.9356(11) -0.0685(6) 0.080(4) Uani 1 1 d . . .
H11A H 0.7338 1.0104 -0.0690 0.096 Uiso 1 1 calc R . .
H11B H 0.7463 0.9135 -0.0798 0.096 Uiso 1 1 calc R . .
C12 C 0.6127(11) 0.8953(11) -0.1085(5) 0.076(3) Uani 1 1 d . . .
H12A H 0.5814 0.8210 -0.1115 0.091 Uiso 1 1 calc R . .
H12B H 0.6367 0.9251 -0.1463 0.091 Uiso 1 1 calc R . .
C13 C 0.5339(9) 0.9235(8) -0.0859(4) 0.060(3) Uani 1 1 d . . .
H13 H 0.5609 0.9968 -0.0940 0.072 Uiso 1 1 calc R . .
C14 C 0.4247(12) 0.8622(12) -0.1144(5) 0.084(4) Uani 1 1 d . . .
H14A H 0.3799 0.8840 -0.0980 0.126 Uiso 1 1 calc R . .
H14B H 0.3965 0.7897 -0.1077 0.126 Uiso 1 1 calc R . .
H14C H 0.4307 0.8752 -0.1550 0.126 Uiso 1 1 calc R . .
Br1 Br 0.6667 0.3333 0.1520(2) 0.1562(16) Uani 1 3 d S . .

loop_
_atom_site_aniso_label
_atom_site_aniso_U_11
_atom_site_aniso_U_22
_atom_site_aniso_U_33
_atom_site_aniso_U_23
_atom_site_aniso_U_13
_atom_site_aniso_U_12
W1 0.02796(15) 0.02671(15) 0.03129(14) 0.00105(11) 0.00258(11) 0.01379(12)
S1 0.0344(11) 0.0344(11) 0.0349(17) 0.000 0.000 0.0172(5)
S2 0.0334(11) 0.0327(10) 0.0390(11) -0.0042(8) -0.0059(9) 0.0164(8)
P1 0.0405(11) 0.0325(10) 0.0420(11) -0.0024(9) 0.0042(9) 0.0180(9)
P2 0.0404(12) 0.0309(11) 0.0462(13) 0.0039(9) 0.0130(9) 0.0177(9)
C1 0.125(13) 0.101(11) 0.095(10) 0.013(9) 0.024(9) 0.085(11)
C2 0.061(6) 0.044(5) 0.080(7) 0.007(5) 0.014(5) 0.034(5)
C3 0.112(11) 0.075(8) 0.089(9) -0.009(7) 0.021(8) 0.066(8)
C4 0.23(2) 0.169(18) 0.067(9) -0.019(10) 0.020(11) 0.16(2)
C5 0.061(6) 0.061(6) 0.052(6) -0.015(5) -0.002(5) 0.027(5)
C6 0.161(15) 0.090(9) 0.039(5) -0.001(6) -0.003(7) 0.080(10)
C7 0.060(6) 0.031(4) 0.070(7) -0.009(4) 0.023(5) 0.018(4)
C8 0.065(6) 0.031(4) 0.066(6) 0.011(4) 0.029(5) 0.021(4)
C9 0.048(6) 0.133(13) 0.070(8) -0.004(8) -0.003(6) 0.031(8)
C10 0.032(4) 0.057(6) 0.069(7) 0.006(5) 0.019(4) 0.017(4)
C11 0.063(7) 0.080(8) 0.093(9) 0.002(7) 0.041(7) 0.033(6)
C12 0.081(9) 0.088(9) 0.059(7) 0.006(7) 0.033(6) 0.043(7)
C13 0.079(7) 0.048(5) 0.049(5) 0.019(4) 0.016(5) 0.029(5)
C14 0.102(10) 0.089(9) 0.049(6) 0.013(6) -0.018(6) 0.039(8)
Br1 0.137(2) 0.137(2) 0.195(5) 0.000 0.000 0.0683(10)

loop_
_atom_type_symbol
_atom_type_description
_atom_type_scat_dispersion_real
_atom_type_scat_dispersion_imag
_atom_type_scat_source
C C 0.0033 0.0016 'International Tables Vol C Tables 4.2.6.8 and 6.1.1.4'
H H 0.0000 0.0000 'International Tables Vol C Tables 4.2.6.8 and 6.1.1.4'
P P 0.1023 0.0942 'International Tables Vol C Tables 4.2.6.8 and 6.1.1.4'
S S 0.1246 0.1234 'International Tables Vol C Tables 4.2.6.8 and 6.1.1.4'
Br Br -0.2901 2.4595 'International Tables Vol C Tables 4.2.6.8 and 6.1.1.4'
W W -0.8490 6.8722 'International Tables Vol C Tables 4.2.6.8 and 6.1.1.4'

loop_
_geom_angle_atom_site_label_1
_geom_angle_atom_site_label_2
_geom_angle_atom_site_label_3
_geom_angle
_geom_angle_site_symmetry_1
_geom_angle_site_symmetry_3
_geom_angle_publ_flag
S2 W1 S2 105.36(11) 2_665 . ?
S2 W1 S1 105.40(6) 2_665 . ?
S2 W1 S1 104.90(6) . . ?
S2 W1 P1 83.51(8) 2_665 . ?
S2 W1 P1 89.82(8) . . ?
S1 W1 P1 159.66(7) . . ?
S2 W1 P2 158.02(7) 2_665 . ?
S2 W1 P2 88.05(8) . . ?
S1 W1 P2 87.30(7) . . ?
P1 W1 P2 79.12(7) . . ?
S2 W1 W1 53.92(5) 2_665 2_665 ?
S2 W1 W1 101.50(5) . 2_665 ?
S1 W1 W1 54.05(5) . 2_665 ?
P1 W1 W1 137.42(5) . 2_665 ?
P2 W1 W1 141.34(5) . 2_665 ?
S2 W1 W1 101.90(5) 2_665 3_565 ?
S2 W1 W1 53.41(5) . 3_565 ?
S1 W1 W1 54.05(5) . 3_565 ?
P1 W1 W1 143.11(6) . 3_565 ?
P2 W1 W1 100.08(5) . 3_565 ?
W1 W1 W1 60.0 2_665 3_565 ?
W1 S1 W1 71.90(9) . 2_665 ?
W1 S1 W1 71.90(9) . 3_565 ?
W1 S1 W1 71.90(9) 2_665 3_565 ?
W1 S2 W1 72.67(6) 3_565 . ?
C7 P1 C5 102.0(5) . . ?
C7 P1 C2 106.8(5) . . ?
C5 P1 C2 93.2(5) . . ?
C7 P1 W1 110.8(3) . . ?
C5 P1 W1 125.5(4) . . ?
C2 P1 W1 116.1(4) . . ?
C8 P2 C13 98.7(5) . . ?
C8 P2 C10 107.4(5) . . ?
C13 P2 C10 94.4(5) . . ?
C8 P2 W1 108.0(3) . . ?
C13 P2 W1 125.5(4) . . ?
C10 P2 W1 120.0(3) . . ?
C2 C1 H1A 109.5 . . ?
C2 C1 H1B 109.5 . . ?
H1A C1 H1B 109.5 . . ?
C2 C1 H1C 109.5 . . ?
H1A C1 H1C 109.5 . . ?
H1B C1 H1C 109.5 . . ?
C3 C2 C1 113.3(10) . . ?
C3 C2 P1 104.0(8) . . ?
C1 C2 P1 116.0(8) . . ?
C3 C2 H2 107.7 . . ?
C1 C2 H2 107.7 . . ?
P1 C2 H2 107.7 . . ?
C4 C3 C2 107.8(11) . . ?
C4 C3 H3A 110.1 . . ?
C2 C3 H3A 110.1 . . ?
C4 C3 H3B 110.1 . . ?
C2 C3 H3B 110.1 . . ?
H3A C3 H3B 108.5 . . ?
C3 C4 C5 113.1(11) . . ?
C3 C4 H4A 109.0 . . ?
C5 C4 H4A 109.0 . . ?
C3 C4 H4B 109.0 . . ?
C5 C4 H4B 109.0 . . ?
H4A C4 H4B 107.8 . . ?
C6 C5 C4 111.1(13) . . ?
C6 C5 P1 116.5(8) . . ?
C4 C5 P1 105.2(9) . . ?
C6 C5 H5 107.9 . . ?
C4 C5 H5 107.9 . . ?
P1 C5 H5 107.9 . . ?
C5 C6 H6A 109.5 . . ?
C5 C6 H6B 109.5 . . ?
H6A C6 H6B 109.5 . . ?
C5 C6 H6C 109.5 . . ?
H6A C6 H6C 109.5 . . ?
H6B C6 H6C 109.5 . . ?
C8 C7 P1 110.1(7) . . ?
C8 C7 H7A 109.6 . . ?
P1 C7 H7A 109.7 . . ?
C8 C7 H7B 109.6 . . ?
P1 C7 H7B 109.6 . . ?
H7A C7 H7B 108.2 . . ?
C7 C8 P2 113.7(6) . . ?
C7 C8 H8A 108.8 . . ?
P2 C8 H8A 108.8 . . ?
C7 C8 H8B 108.8 . . ?
P2 C8 H8B 108.8 . . ?
H8A C8 H8B 107.7 . . ?
C10 C9 H9A 109.5 . . ?
C10 C9 H9B 109.5 . . ?
H9A C9 H9B 109.5 . . ?
C10 C9 H9C 109.5 . . ?
H9A C9 H9C 109.5 . . ?
H9B C9 H9C 109.5 . . ?
C9 C10 C11 117.2(10) . . ?
C9 C10 P2 118.2(9) . . ?
C11 C10 P2 100.7(8) . . ?
C9 C10 H10 106.6 . . ?
C11 C10 H10 106.6 . . ?
P2 C10 H10 106.6 . . ?
C12 C11 C10 109.9(9) . . ?
C12 C11 H11A 109.7 . . ?
C10 C11 H11A 109.7 . . ?
C12 C11 H11B 109.7 . . ?
C10 C11 H11B 109.7 . . ?
H11A C11 H11B 108.2 . . ?
C11 C12 C13 107.8(10) . . ?
C11 C12 H12A 110.1 . . ?
C13 C12 H12A 110.1 . . ?
C11 C12 H12B 110.1 . . ?
C13 C12 H12B 110.1 . . ?
H12A C12 H12B 108.5 . . ?
C12 C13 C14 114.5(11) . . ?
C12 C13 P2 103.9(8) . . ?
C14 C13 P2 115.8(8) . . ?
C12 C13 H13 107.4 . . ?
C14 C13 H13 107.4 . . ?
P2 C13 H13 107.4 . . ?
C13 C14 H14A 109.5 . . ?
C13 C14 H14B 109.5 . . ?
H14A C14 H14B 109.5 . . ?
C13 C14 H14C 109.5 . . ?
H14A C14 H14C 109.5 . . ?
H14B C14 H14C 109.5 . . ?

loop_
_geom_bond_atom_site_label_1
_geom_bond_atom_site_label_2
_geom_bond_distance
_geom_bond_site_symmetry_2
_geom_bond_publ_flag
W1 S2 2.334(2) 2_665 ?
W1 S2 2.350(2) . ?
W1 S1 2.364(3) . ?
W1 P1 2.491(2) . ?
W1 P2 2.548(2) . ?
W1 W1 2.7753(5) 2_665 ?
W1 W1 2.7753(5) 3_565 ?
S1 W1 2.364(3) 2_665 ?
S1 W1 2.364(3) 3_565 ?
S2 W1 2.334(2) 3_565 ?
P1 C7 1.842(10) . ?
P1 C5 1.855(10) . ?
P1 C2 1.863(10) . ?
P2 C8 1.827(9) . ?
P2 C13 1.886(11) . ?
P2 C10 1.902(10) . ?
C1 C2 1.537(19) . ?
C1 H1A 0.9600 . ?
C1 H1B 0.9600 . ?
C1 H1C 0.9600 . ?
C2 C3 1.506(17) . ?
C2 H2 0.9800 . ?
C3 C4 1.447(13) . ?
C3 H3A 0.9700 . ?
C3 H3B 0.9700 . ?
C4 C5 1.495(19) . ?
C4 H4A 0.9700 . ?
C4 H4B 0.9700 . ?
C5 C6 1.501(17) . ?
C5 H5 0.9800 . ?
C6 H6A 0.9600 . ?
C6 H6B 0.9600 . ?
C6 H6C 0.9600 . ?
C7 C8 1.518(15) . ?
C7 H7A 0.9700 . ?
C7 H7B 0.9700 . ?
C8 H8A 0.9700 . ?
C8 H8B 0.9700 . ?
C9 C10 1.450(17) . ?
C9 H9A 0.9600 . ?
C9 H9B 0.9600 . ?
C9 H9C 0.9600 . ?
C10 C11 1.554(16) . ?
C10 H10 0.9800 . ?
C11 C12 1.44(2) . ?
C11 H11A 0.9700 . ?
C11 H11B 0.9700 . ?
C12 C13 1.530(16) . ?
C12 H12A 0.9700 . ?
C12 H12B 0.9700 . ?
C13 C14 1.566(18) . ?
C13 H13 0.9800 . ?
C14 H14A 0.9600 . ?
C14 H14B 0.9600 . ?
C14 H14C 0.9600 . ?
